data_7060248
loop_
_publ_author_name
'Ghosh, Soumen'
'Khan, Mehebub Ali'
'Bhattacharyya, Arghyadeep'
'Alam, Md. Akhtarul'
'Zangrando, Ennio'
'Guchhait, Nikhil'

_publ_section_title
;
 Cu(ii)-induced twisting of the biphenyl core: exploring the effect of
 structure and coordination environment of biphenyl-based chiral
 copper(ii) complexes on interaction with calf-thymus DNA
;
_journal_issue 46
_journal_name_full 'New Journal of Chemistry'
_journal_page_first 20275
_journal_page_last 20284
_journal_paper_doi 10.1039/C9NJ06184C
_journal_volume 44
_journal_year 2020
_chemical_formula_moiety 'C28 H22 N4 O4'
_chemical_formula_sum 'C28 H22 N4 O4'
_chemical_formula_weight 478.49
_space_group_crystal_system monoclinic
_space_group_IT_number 15
_space_group_name_Hall '-C 2yc'
_space_group_name_H-M_alt 'C 1 2/c 1'
_atom_sites_solution_hydrogens mixed
_audit_creation_method SHELXL-2018/3
_audit_update_record
;
2020-09-30 deposited with the CCDC.	2020-10-26 downloaded from the CCDC.
;
_cell_angle_alpha 90
_cell_angle_beta 92.35(5)
_cell_angle_gamma 90
_cell_formula_units_Z 8
_cell_length_a 16.791(4)
_cell_length_b 14.910(4)
_cell_length_c 20.068(7)
_cell_measurement_reflns_used 2844
_cell_measurement_temperature 296(2)
_cell_measurement_theta_max 25.59
_cell_measurement_theta_min 2.43
_cell_volume 5020(3)
_computing_cell_refinement 'Bruker SAINT'
_computing_data_collection 'Bruker APEX2'
_computing_data_reduction 'Bruker SAINT'
_computing_molecular_graphics 'Ortep3 for Windows (Farrugia,1997)'
_computing_publication_material 'Wingx 2018.3 (Farrugia, 1999)'
_computing_structure_refinement 'SHELXL-2018/3 (Sheldrick, 2018)'
_computing_structure_solution 'SHELXT 2014/5 (Sheldrick, 2014)'
_diffrn_ambient_temperature 296(2)
_diffrn_measured_fraction_theta_full 0.998
_diffrn_measured_fraction_theta_max 0.888
_diffrn_measurement_device_type 'Bruker APEX-II CCD'
_diffrn_measurement_method '\f and \w scans'
_diffrn_radiation_source 'fine-focus sealed tube'
_diffrn_radiation_type MoK\a
_diffrn_radiation_wavelength 0.71073
_diffrn_reflns_av_R_equivalents 0.0686
_diffrn_reflns_av_unetI/netI 0.0680
_diffrn_reflns_Laue_measured_fraction_full 0.998
_diffrn_reflns_Laue_measured_fraction_max 0.888
_diffrn_reflns_limit_h_max 20
_diffrn_reflns_limit_h_min -19
_diffrn_reflns_limit_k_max 18
_diffrn_reflns_limit_k_min -19
_diffrn_reflns_limit_l_max 24
_diffrn_reflns_limit_l_min -20
_diffrn_reflns_number 12475
_diffrn_reflns_point_group_measured_fraction_full 0.998
_diffrn_reflns_point_group_measured_fraction_max 0.888
_diffrn_reflns_theta_full 25.242
_diffrn_reflns_theta_max 27.151
_diffrn_reflns_theta_min 1.827
_exptl_absorpt_coefficient_mu 0.087
_exptl_absorpt_correction_type none
_exptl_crystal_colour yellow
_exptl_crystal_density_diffrn 1.266
_exptl_crystal_description rod
_exptl_crystal_F_000 2000
_exptl_crystal_size_max 0.21
_exptl_crystal_size_mid 0.07
_exptl_crystal_size_min 0.05
_refine_diff_density_max 0.156
_refine_diff_density_min -0.165
_refine_diff_density_rms 0.040
_refine_ls_extinction_method none
_refine_ls_goodness_of_fit_ref 0.976
_refine_ls_hydrogen_treatment mixed
_refine_ls_matrix_type full
_refine_ls_number_parameters 337
_refine_ls_number_reflns 4950
_refine_ls_number_restraints 0
_refine_ls_restrained_S_all 0.976
_refine_ls_R_factor_all 0.0906
_refine_ls_R_factor_gt 0.0473
_refine_ls_shift/su_max 0.000
_refine_ls_shift/su_mean 0.000
_refine_ls_structure_factor_coef Fsqd
_refine_ls_weighting_details 'w=1/[\s^2^(Fo^2^)+(0.0551P)^2^] where P=(Fo^2^+2Fc^2^)/3'
_refine_ls_weighting_scheme calc
_refine_ls_wR_factor_gt 0.1126
_refine_ls_wR_factor_ref 0.1288
_reflns_Friedel_coverage 0.000
_reflns_number_gt 2839
_reflns_number_total 4950
_reflns_threshold_expression 'I > 2\s(I)'
_cod_data_source_file c9nj06184c2.cif
_cod_data_source_block shelx_CCDC3
_cod_original_cell_volume 5020(2)
_cod_original_sg_symbol_H-M 'C 2/c'
_cod_database_code 7060248
_shelx_shelxl_version_number 2018/3
_shelx_space_group_comment
;
The symmetry employed for this shelxl refinement is uniquely defined
by the following loop, which should always be used as a source of
symmetry information in preference to the above space-group names.
They are only intended as comments.
;

loop_
_space_group_symop_operation_xyz
'x, y, z'
'-x, y, -z+1/2'
'x+1/2, y+1/2, z'
'-x+1/2, y+1/2, -z+1/2'
'-x, -y, -z'
'x, -y, z-1/2'
'-x+1/2, -y+1/2, -z'
'x+1/2, -y+1/2, z-1/2'

loop_
_atom_site_label
_atom_site_type_symbol
_atom_site_fract_x
_atom_site_fract_y
_atom_site_fract_z
_atom_site_U_iso_or_equiv
_atom_site_adp_type
_atom_site_occupancy
_atom_site_site_symmetry_order
_atom_site_calc_flag
_atom_site_refinement_flags_posn
_atom_site_refinement_flags_adp
_atom_site_refinement_flags_occupancy
_atom_site_disorder_assembly
_atom_site_disorder_group
O1 O 0.81206(9) -0.10275(11) 0.43571(8) 0.0724(5) Uani 1 1 d . . . . .
H1O H 0.8157(16) -0.0691(19) 0.3983(14) 0.109 Uiso 1 1 d . U . . .
O2 O 0.89757(9) 0.00629(9) 0.27984(8) 0.0733(5) Uani 1 1 d . . . . .
O3 O 0.66897(8) 0.17878(8) 0.22704(7) 0.0618(4) Uani 1 1 d . . . . .
O4 O 0.45178(10) 0.17832(9) 0.11270(9) 0.0769(5) Uani 1 1 d . . . . .
H4O H 0.4961(17) 0.1925(19) 0.1439(15) 0.115 Uiso 1 1 d . U . . .
N1 N 0.62162(9) 0.31858(11) 0.21004(9) 0.0511(4) Uani 1 1 d . . . . .
H1N H 0.6254(12) 0.3779(16) 0.2143(11) 0.077 Uiso 1 1 d . U . . .
N2 N 0.56057(9) 0.28978(10) 0.16774(8) 0.0479(4) Uani 1 1 d . . . . .
N3 N 0.78128(10) 0.07506(10) 0.29657(8) 0.0543(5) Uani 1 1 d . . . . .
H3N H 0.7396(13) 0.1113(16) 0.2775(11) 0.081 Uiso 1 1 d . U . . .
N4 N 0.76728(10) 0.01814(10) 0.34845(8) 0.0520(4) Uani 1 1 d . . . . .
C1 C 0.74149(12) -0.08817(13) 0.46308(10) 0.0520(5) Uani 1 1 d . . . . .
C2 C 0.72490(13) -0.13440(14) 0.52006(11) 0.0642(6) Uani 1 1 d . . . . .
H2 H 0.762544 -0.173758 0.538727 0.077 Uiso 1 1 calc R U . . .
C3 C 0.65404(15) -0.12328(15) 0.54952(12) 0.0745(7) Uani 1 1 d . . . . .
H3 H 0.643774 -0.154064 0.588546 0.089 Uiso 1 1 calc R U . . .
C4 C 0.59802(15) -0.06680(16) 0.52163(13) 0.0814(8) Uani 1 1 d . . . . .
H4 H 0.548975 -0.060260 0.540998 0.098 Uiso 1 1 calc R U . . .
C5 C 0.61405(14) -0.01988(14) 0.46525(13) 0.0728(7) Uani 1 1 d . . . . .
H5 H 0.575685 0.018897 0.446950 0.087 Uiso 1 1 calc R U . . .
C6 C 0.68585(11) -0.02871(12) 0.43485(10) 0.0488(5) Uani 1 1 d . . . . .
C7 C 0.70155(12) 0.02517(12) 0.37702(10) 0.0529(5) Uani 1 1 d . . . . .
H7 H 0.663172 0.065320 0.360600 0.064 Uiso 1 1 calc R U . . .
C8 C 0.85032(12) 0.06647(13) 0.26611(11) 0.0534(5) Uani 1 1 d . . . . .
C9 C 0.86604(11) 0.13266(12) 0.21334(10) 0.0526(5) Uani 1 1 d . . . . .
C10 C 0.90586(14) 0.10060(15) 0.15920(13) 0.0746(7) Uani 1 1 d . . . . .
H10 H 0.920568 0.040487 0.158358 0.090 Uiso 1 1 calc R U . . .
C11 C 0.92418(15) 0.15429(17) 0.10715(13) 0.0789(7) Uani 1 1 d . . . . .
H11 H 0.950578 0.130743 0.071247 0.095 Uiso 1 1 calc R U . . .
C12 C 0.90366(14) 0.24265(16) 0.10789(12) 0.0715(6) Uani 1 1 d . . . . .
H12 H 0.915478 0.279775 0.072387 0.086 Uiso 1 1 calc R U . . .
C13 C 0.86552(13) 0.27620(14) 0.16137(11) 0.0597(6) Uani 1 1 d . . . . .
H13 H 0.851919 0.336663 0.161496 0.072 Uiso 1 1 calc R U . . .
C14 C 0.84635(10) 0.22391(12) 0.21522(10) 0.0462(5) Uani 1 1 d . . . . .
C15 C 0.81695(12) 0.27376(12) 0.27408(10) 0.0477(5) Uani 1 1 d . . . . .
C16 C 0.87409(13) 0.30906(14) 0.31801(11) 0.0638(6) Uani 1 1 d . . . . .
H16 H 0.926997 0.291826 0.314622 0.077 Uiso 1 1 calc R U . . .
C17 C 0.85455(16) 0.36893(17) 0.36651(12) 0.0780(7) Uani 1 1 d . . . . .
H17 H 0.894032 0.391639 0.395677 0.094 Uiso 1 1 calc R U . . .
C18 C 0.77775(16) 0.39516(16) 0.37208(12) 0.0742(7) Uani 1 1 d . . . . .
H18 H 0.764715 0.436582 0.404523 0.089 Uiso 1 1 calc R U . . .
C19 C 0.71945(13) 0.36054(13) 0.32986(11) 0.0598(6) Uani 1 1 d . . . . .
H19 H 0.666803 0.378258 0.334179 0.072 Uiso 1 1 calc R U . . .
C20 C 0.73786(11) 0.29947(12) 0.28081(9) 0.0466(5) Uani 1 1 d . . . . .
C21 C 0.67360(11) 0.26020(12) 0.23728(10) 0.0470(5) Uani 1 1 d . . . . .
C22 C 0.52749(11) 0.35128(12) 0.13209(10) 0.0493(5) Uani 1 1 d . . . . .
H22 H 0.544470 0.410174 0.138267 0.059 Uiso 1 1 calc R U . . .
C23 C 0.46517(10) 0.33325(12) 0.08286(10) 0.0476(5) Uani 1 1 d . . . . .
C24 C 0.43860(12) 0.40205(15) 0.04124(11) 0.0614(6) Uani 1 1 d . . . . .
H24 H 0.460709 0.458903 0.046687 0.074 Uiso 1 1 calc R U . . .
C25 C 0.38090(15) 0.38860(18) -0.00748(13) 0.0789(7) Uani 1 1 d . . . . .
H25 H 0.363562 0.435755 -0.034724 0.095 Uiso 1 1 calc R U . . .
C26 C 0.34894(15) 0.3051(2) -0.01574(14) 0.0875(8) Uani 1 1 d . . . . .
H26 H 0.310399 0.295110 -0.049532 0.105 Uiso 1 1 calc R U . . .
C27 C 0.37277(15) 0.23611(17) 0.02493(13) 0.0784(7) Uani 1 1 d . . . . .
H27 H 0.349415 0.179904 0.019352 0.094 Uiso 1 1 calc R U . . .
C28 C 0.43077(12) 0.24888(13) 0.07388(11) 0.0568(5) Uani 1 1 d . . . . .

loop_
_atom_site_aniso_label
_atom_site_aniso_U_11
_atom_site_aniso_U_22
_atom_site_aniso_U_33
_atom_site_aniso_U_23
_atom_site_aniso_U_13
_atom_site_aniso_U_12
O1 0.0600(9) 0.0742(10) 0.0836(12) 0.0206(9) 0.0112(8) 0.0202(8)
O2 0.0655(10) 0.0444(8) 0.1109(13) 0.0232(8) 0.0140(9) 0.0129(7)
O3 0.0643(9) 0.0359(7) 0.0840(10) -0.0045(7) -0.0113(7) 0.0006(7)
O4 0.0890(12) 0.0434(8) 0.0966(13) 0.0053(8) -0.0181(9) -0.0131(8)
N1 0.0489(10) 0.0346(8) 0.0691(12) -0.0035(8) -0.0064(8) 0.0004(8)
N2 0.0432(9) 0.0392(8) 0.0609(11) -0.0033(8) -0.0027(8) -0.0016(7)
N3 0.0592(11) 0.0420(9) 0.0619(12) 0.0176(8) 0.0067(9) 0.0056(8)
N4 0.0575(11) 0.0392(9) 0.0595(11) 0.0083(8) 0.0037(9) 0.0001(8)
C1 0.0538(12) 0.0431(11) 0.0592(14) 0.0024(10) 0.0025(10) 0.0030(10)
C2 0.0710(15) 0.0565(13) 0.0649(15) 0.0120(11) 0.0017(12) 0.0081(11)
C3 0.0955(19) 0.0629(14) 0.0662(16) 0.0126(12) 0.0184(14) -0.0019(14)
C4 0.0741(16) 0.0731(15) 0.100(2) 0.0181(15) 0.0356(15) 0.0135(14)
C5 0.0653(15) 0.0584(13) 0.0962(19) 0.0166(13) 0.0208(13) 0.0154(11)
C6 0.0523(12) 0.0367(10) 0.0580(13) 0.0007(9) 0.0076(10) 0.0012(9)
C7 0.0537(13) 0.0386(10) 0.0664(14) 0.0049(10) 0.0001(11) 0.0036(9)
C8 0.0544(13) 0.0382(10) 0.0679(14) 0.0062(10) 0.0057(11) 0.0030(9)
C9 0.0547(12) 0.0398(10) 0.0637(14) 0.0066(10) 0.0084(10) 0.0047(9)
C10 0.0895(17) 0.0511(12) 0.0855(18) 0.0031(13) 0.0315(14) 0.0141(12)
C11 0.0885(17) 0.0740(16) 0.0766(17) 0.0012(14) 0.0310(14) 0.0119(14)
C12 0.0854(16) 0.0668(15) 0.0630(16) 0.0153(12) 0.0117(13) -0.0014(13)
C13 0.0719(14) 0.0465(11) 0.0607(14) 0.0098(11) 0.0036(12) 0.0031(10)
C14 0.0440(11) 0.0425(10) 0.0520(12) 0.0047(9) -0.0004(9) -0.0012(9)
C15 0.0568(12) 0.0356(9) 0.0502(12) 0.0042(9) -0.0045(10) -0.0020(9)
C16 0.0608(13) 0.0637(13) 0.0658(15) -0.0038(12) -0.0093(11) -0.0033(11)
C17 0.0818(18) 0.0821(17) 0.0687(17) -0.0157(14) -0.0165(13) -0.0111(15)
C18 0.0921(18) 0.0662(14) 0.0641(16) -0.0213(12) 0.0010(14) -0.0059(14)
C19 0.0638(13) 0.0519(12) 0.0640(14) -0.0072(11) 0.0055(11) 0.0008(11)
C20 0.0507(12) 0.0367(10) 0.0522(12) 0.0014(9) -0.0008(9) -0.0020(9)
C21 0.0488(11) 0.0385(11) 0.0539(13) -0.0011(9) 0.0061(9) 0.0016(9)
C22 0.0463(11) 0.0355(10) 0.0662(14) -0.0039(10) 0.0062(10) -0.0037(9)
C23 0.0396(10) 0.0432(11) 0.0602(13) -0.0003(9) 0.0056(9) 0.0017(9)
C24 0.0610(13) 0.0529(12) 0.0699(15) 0.0051(11) -0.0002(12) 0.0064(11)
C25 0.0777(17) 0.0808(18) 0.0775(18) 0.0149(14) -0.0052(14) 0.0151(15)
C26 0.0713(17) 0.101(2) 0.088(2) -0.0047(18) -0.0220(14) 0.0020(16)
C27 0.0730(16) 0.0695(15) 0.0910(19) -0.0062(15) -0.0194(14) -0.0135(13)
C28 0.0545(12) 0.0483(12) 0.0671(14) -0.0020(11) -0.0043(11) -0.0021(10)

loop_
_atom_type_symbol
_atom_type_description
_atom_type_scat_dispersion_real
_atom_type_scat_dispersion_imag
_atom_type_scat_source
C C 0.0033 0.0016 'International Tables Vol C Tables 4.2.6.8 and 6.1.1.4'
O O 0.0106 0.0060 'International Tables Vol C Tables 4.2.6.8 and 6.1.1.4'
N N 0.0061 0.0033 'International Tables Vol C Tables 4.2.6.8 and 6.1.1.4'
H H 0.0000 0.0000 'International Tables Vol C Tables 4.2.6.8 and 6.1.1.4'

loop_
_geom_angle_atom_site_label_1
_geom_angle_atom_site_label_2
_geom_angle_atom_site_label_3
_geom_angle
_geom_angle_site_symmetry_1
_geom_angle_site_symmetry_3
_geom_angle_publ_flag
C1 O1 H1O 109.8(17) . . ?
C28 O4 H4O 112.1(17) . . ?
C21 N1 N2 120.58(16) . . ?
C21 N1 H1N 124.4(14) . . ?
N2 N1 H1N 114.8(14) . . ?
C22 N2 N1 114.75(15) . . ?
C8 N3 N4 117.78(17) . . ?
C8 N3 H3N 120.5(13) . . ?
N4 N3 H3N 120.7(13) . . ?
C7 N4 N3 118.13(16) . . ?
O1 C1 C2 118.13(19) . . ?
O1 C1 C6 121.67(18) . . ?
C2 C1 C6 120.20(19) . . ?
C3 C2 C1 120.8(2) . . ?
C3 C2 H2 119.6 . . ?
C1 C2 H2 119.6 . . ?
C2 C3 C4 119.8(2) . . ?
C2 C3 H3 120.1 . . ?
C4 C3 H3 120.1 . . ?
C3 C4 C5 120.0(2) . . ?
C3 C4 H4 120.0 . . ?
C5 C4 H4 120.0 . . ?
C4 C5 C6 121.5(2) . . ?
C4 C5 H5 119.2 . . ?
C6 C5 H5 119.2 . . ?
C5 C6 C1 117.71(19) . . ?
C5 C6 C7 119.59(18) . . ?
C1 C6 C7 122.67(18) . . ?
N4 C7 C6 120.53(18) . . ?
N4 C7 H7 119.7 . . ?
C6 C7 H7 119.7 . . ?
O2 C8 N3 122.27(19) . . ?
O2 C8 C9 121.21(18) . . ?
N3 C8 C9 116.50(17) . . ?
C10 C9 C14 118.60(18) . . ?
C10 C9 C8 115.95(18) . . ?
C14 C9 C8 125.41(18) . . ?
C11 C10 C9 122.1(2) . . ?
C11 C10 H10 119.0 . . ?
C9 C10 H10 119.0 . . ?
C10 C11 C12 119.7(2) . . ?
C10 C11 H11 120.2 . . ?
C12 C11 H11 120.2 . . ?
C11 C12 C13 119.3(2) . . ?
C11 C12 H12 120.3 . . ?
C13 C12 H12 120.3 . . ?
C12 C13 C14 122.6(2) . . ?
C12 C13 H13 118.7 . . ?
C14 C13 H13 118.7 . . ?
C13 C14 C9 117.66(18) . . ?
C13 C14 C15 115.61(17) . . ?
C9 C14 C15 126.12(17) . . ?
C16 C15 C20 118.25(19) . . ?
C16 C15 C14 116.77(18) . . ?
C20 C15 C14 124.01(17) . . ?
C17 C16 C15 121.4(2) . . ?
C17 C16 H16 119.3 . . ?
C15 C16 H16 119.3 . . ?
C18 C17 C16 120.1(2) . . ?
C18 C17 H17 119.9 . . ?
C16 C17 H17 119.9 . . ?
C17 C18 C19 119.9(2) . . ?
C17 C18 H18 120.1 . . ?
C19 C18 H18 120.1 . . ?
C18 C19 C20 120.9(2) . . ?
C18 C19 H19 119.6 . . ?
C20 C19 H19 119.6 . . ?
C19 C20 C15 119.39(18) . . ?
C19 C20 C21 120.05(17) . . ?
C15 C20 C21 120.54(17) . . ?
O3 C21 N1 122.58(18) . . ?
O3 C21 C20 121.80(17) . . ?
N1 C21 C20 115.62(16) . . ?
N2 C22 C23 122.67(17) . . ?
N2 C22 H22 118.7 . . ?
C23 C22 H22 118.7 . . ?
C24 C23 C28 117.98(19) . . ?
C24 C23 C22 118.97(17) . . ?
C28 C23 C22 123.03(18) . . ?
C25 C24 C23 121.7(2) . . ?
C25 C24 H24 119.1 . . ?
C23 C24 H24 119.1 . . ?
C26 C25 C24 119.1(2) . . ?
C26 C25 H25 120.4 . . ?
C24 C25 H25 120.4 . . ?
C25 C26 C27 120.8(2) . . ?
C25 C26 H26 119.6 . . ?
C27 C26 H26 119.6 . . ?
C26 C27 C28 120.5(2) . . ?
C26 C27 H27 119.7 . . ?
C28 C27 H27 119.7 . . ?
O4 C28 C27 117.9(2) . . ?
O4 C28 C23 122.21(18) . . ?
C27 C28 C23 119.9(2) . . ?

loop_
_geom_bond_atom_site_label_1
_geom_bond_atom_site_label_2
_geom_bond_distance
_geom_bond_site_symmetry_2
_geom_bond_publ_flag
O1 C1 1.344(2) . ?
O1 H1O 0.91(3) . ?
O2 C8 1.222(2) . ?
O3 C21 1.233(2) . ?
O4 C28 1.347(2) . ?
O4 H4O 0.98(3) . ?
N1 C21 1.334(2) . ?
N1 N2 1.373(2) . ?
N1 H1N 0.89(2) . ?
N2 C22 1.276(2) . ?
N3 C8 1.339(3) . ?
N3 N4 1.371(2) . ?
N3 H3N 0.95(2) . ?
N4 C7 1.269(2) . ?
C1 C2 1.373(3) . ?
C1 C6 1.392(3) . ?
C2 C3 1.360(3) . ?
C2 H2 0.9300 . ?
C3 C4 1.365(3) . ?
C3 H3 0.9300 . ?
C4 C5 1.366(3) . ?
C4 H4 0.9300 . ?
C5 C6 1.380(3) . ?
C5 H5 0.9300 . ?
C6 C7 1.444(3) . ?
C7 H7 0.9300 . ?
C8 C9 1.479(3) . ?
C9 C10 1.384(3) . ?
C9 C14 1.401(3) . ?
C10 C11 1.361(3) . ?
C10 H10 0.9300 . ?
C11 C12 1.362(3) . ?
C11 H11 0.9300 . ?
C12 C13 1.367(3) . ?
C12 H12 0.9300 . ?
C13 C14 1.381(3) . ?
C13 H13 0.9300 . ?
C14 C15 1.496(3) . ?
C15 C16 1.380(3) . ?
C15 C20 1.394(3) . ?
C16 C17 1.370(3) . ?
C16 H16 0.9300 . ?
C17 C18 1.357(3) . ?
C17 H17 0.9300 . ?
C18 C19 1.369(3) . ?
C18 H18 0.9300 . ?
C19 C20 1.385(3) . ?
C19 H19 0.9300 . ?
C20 C21 1.481(3) . ?
C22 C23 1.435(3) . ?
C22 H22 0.9300 . ?
C23 C24 1.385(3) . ?
C23 C28 1.393(3) . ?
C24 C25 1.363(3) . ?
C24 H24 0.9300 . ?
C25 C26 1.363(3) . ?
C25 H25 0.9300 . ?
C26 C27 1.363(3) . ?
C26 H26 0.9300 . ?
C27 C28 1.368(3) . ?
C27 H27 0.9300 . ?

loop_
_geom_torsion_atom_site_label_1
_geom_torsion_atom_site_label_2
_geom_torsion_atom_site_label_3
_geom_torsion_atom_site_label_4
_geom_torsion
_geom_torsion_site_symmetry_1
_geom_torsion_site_symmetry_2
_geom_torsion_site_symmetry_3
_geom_torsion_site_symmetry_4
_geom_torsion_publ_flag
C21 N1 N2 C22 -163.11(17) . . . . ?
C8 N3 N4 C7 -179.14(19) . . . . ?
O1 C1 C2 C3 -179.1(2) . . . . ?
C6 C1 C2 C3 0.3(3) . . . . ?
C1 C2 C3 C4 1.2(4) . . . . ?
C2 C3 C4 C5 -1.7(4) . . . . ?
C3 C4 C5 C6 0.7(4) . . . . ?
C4 C5 C6 C1 0.8(3) . . . . ?
C4 C5 C6 C7 -177.3(2) . . . . ?
O1 C1 C6 C5 178.16(19) . . . . ?
C2 C1 C6 C5 -1.3(3) . . . . ?
O1 C1 C6 C7 -3.8(3) . . . . ?
C2 C1 C6 C7 176.71(19) . . . . ?
N3 N4 C7 C6 -175.68(16) . . . . ?
C5 C6 C7 N4 179.9(2) . . . . ?
C1 C6 C7 N4 1.9(3) . . . . ?
N4 N3 C8 O2 5.4(3) . . . . ?
N4 N3 C8 C9 -176.06(16) . . . . ?
O2 C8 C9 C10 34.5(3) . . . . ?
N3 C8 C9 C10 -144.1(2) . . . . ?
O2 C8 C9 C14 -143.3(2) . . . . ?
N3 C8 C9 C14 38.1(3) . . . . ?
C14 C9 C10 C11 -2.0(4) . . . . ?
C8 C9 C10 C11 -180.0(2) . . . . ?
C9 C10 C11 C12 0.6(4) . . . . ?
C10 C11 C12 C13 0.6(4) . . . . ?
C11 C12 C13 C14 -0.2(4) . . . . ?
C12 C13 C14 C9 -1.2(3) . . . . ?
C12 C13 C14 C15 170.4(2) . . . . ?
C10 C9 C14 C13 2.3(3) . . . . ?
C8 C9 C14 C13 180.00(19) . . . . ?
C10 C9 C14 C15 -168.37(19) . . . . ?
C8 C9 C14 C15 9.4(3) . . . . ?
C13 C14 C15 C16 -83.7(2) . . . . ?
C9 C14 C15 C16 87.1(2) . . . . ?
C13 C14 C15 C20 84.8(2) . . . . ?
C9 C14 C15 C20 -104.4(2) . . . . ?
C20 C15 C16 C17 -1.0(3) . . . . ?
C14 C15 C16 C17 168.2(2) . . . . ?
C15 C16 C17 C18 -0.3(4) . . . . ?
C16 C17 C18 C19 1.1(4) . . . . ?
C17 C18 C19 C20 -0.7(3) . . . . ?
C18 C19 C20 C15 -0.6(3) . . . . ?
C18 C19 C20 C21 177.7(2) . . . . ?
C16 C15 C20 C19 1.4(3) . . . . ?
C14 C15 C20 C19 -166.90(17) . . . . ?
C16 C15 C20 C21 -176.88(18) . . . . ?
C14 C15 C20 C21 14.8(3) . . . . ?
N2 N1 C21 O3 -1.2(3) . . . . ?
N2 N1 C21 C20 178.65(16) . . . . ?
C19 C20 C21 O3 -131.5(2) . . . . ?
C15 C20 C21 O3 46.8(3) . . . . ?
C19 C20 C21 N1 48.7(2) . . . . ?
C15 C20 C21 N1 -133.03(19) . . . . ?
N1 N2 C22 C23 177.06(16) . . . . ?
N2 C22 C23 C24 -172.90(18) . . . . ?
N2 C22 C23 C28 5.8(3) . . . . ?
C28 C23 C24 C25 -0.3(3) . . . . ?
C22 C23 C24 C25 178.46(19) . . . . ?
C23 C24 C25 C26 -0.5(4) . . . . ?
C24 C25 C26 C27 1.4(4) . . . . ?
C25 C26 C27 C28 -1.6(4) . . . . ?
C26 C27 C28 O4 179.8(2) . . . . ?
C26 C27 C28 C23 0.8(4) . . . . ?
C24 C23 C28 O4 -178.82(19) . . . . ?
C22 C23 C28 O4 2.4(3) . . . . ?
C24 C23 C28 C27 0.2(3) . . . . ?
C22 C23 C28 C27 -178.55(19) . . . . ?
